data_7045730
loop_
_publ_author_name
'Tsurusaki, Akihiro'
'Ura, Rikako'
'Kamikawa, Ken'

_publ_section_title
;
 1,1'-Binaphthyl-substituted diphosphene: synthesis, structures, and
 chiral optical properties.
;
_journal_issue 13
_journal_name_full 'Dalton transactions (Cambridge, England : 2003)'
_journal_page_first 4437
_journal_page_last 4441
_journal_paper_doi 10.1039/c8dt00441b
_journal_volume 47
_journal_year 2018
_chemical_formula_moiety 'C39 H44 P2'
_chemical_formula_sum 'C39 H44 P2'
_chemical_formula_weight 574.68
_chemical_properties_physical Air-sensitive,Moisture-sensitive
_chemical_temperature_decomposition 452.15
_space_group_crystal_system orthorhombic
_space_group_IT_number 19
_space_group_name_Hall 'P 2ac 2ab'
_space_group_name_H-M_alt 'P 21 21 21'
_symmetry_space_group_name_Hall 'P 2ac 2ab'
_symmetry_space_group_name_H-M 'P 21 21 21'
_atom_sites_solution_hydrogens geom
_audit_creation_method SHELXL-2014/7
_audit_update_record
;
2017-12-14 deposited with the CCDC.
2018-02-26 downloaded from the CCDC.
;
_cell_angle_alpha 90
_cell_angle_beta 90
_cell_angle_gamma 90
_cell_formula_units_Z 4
_cell_length_a 9.8360(5)
_cell_length_b 10.5827(4)
_cell_length_c 30.5320(14)
_cell_measurement_reflns_used 9299
_cell_measurement_temperature 103(2)
_cell_measurement_theta_max 27.4739
_cell_measurement_theta_min 3.1266
_cell_volume 3178.1(2)
_computing_cell_refinement 'CrystalClear (Rigaku Inc., 2008)'
_computing_data_collection 'CrystalClear (Rigaku Inc., 2008)'
_computing_data_reduction 'CrystalClear (Rigaku Inc., 2008)'
_computing_molecular_graphics '<i>ORTEP-3</i> (Farrugia, 1997)'
_computing_publication_material '<i>SHELXL-2014/7</i> and <i>Yadokari-XG 2009</i> (Kabuto <i>et al.</i>, 2009)'
_computing_structure_refinement 'SHELXL-2014/7 (Sheldrick, 2014)'
_computing_structure_solution 'SIR2014 (Giacovazzo <i>et al.</i>, 2015)'
_diffrn_ambient_temperature 103(2)
_diffrn_detector_area_resol_mean 28.5714
_diffrn_measured_fraction_theta_full 0.993
_diffrn_measured_fraction_theta_max 0.992
_diffrn_measurement_device_type 'Saturn724+ (4x4 bin mode)'
_diffrn_measurement_method dtprofit.ref
_diffrn_radiation_detector CCD
_diffrn_radiation_monochromator Confocal
_diffrn_radiation_type MoK\a
_diffrn_radiation_wavelength 0.71075
_diffrn_reflns_av_R_equivalents 0.0391
_diffrn_reflns_av_unetI/netI 0.0253
_diffrn_reflns_Laue_measured_fraction_full 0.993
_diffrn_reflns_Laue_measured_fraction_max 0.992
_diffrn_reflns_limit_h_max 12
_diffrn_reflns_limit_h_min -12
_diffrn_reflns_limit_k_max 13
_diffrn_reflns_limit_k_min -13
_diffrn_reflns_limit_l_max 39
_diffrn_reflns_limit_l_min -39
_diffrn_reflns_number 43278
_diffrn_reflns_point_group_measured_fraction_full 0.995
_diffrn_reflns_point_group_measured_fraction_max 0.994
_diffrn_reflns_theta_full 25.242
_diffrn_reflns_theta_max 27.469
_diffrn_reflns_theta_min 3.127
_diffrn_source 'Rotating Anode'
_exptl_absorpt_coefficient_mu 0.163
_exptl_absorpt_correction_T_max 1.0000
_exptl_absorpt_correction_T_min 0.9283
_exptl_absorpt_correction_type multi-scan
_exptl_crystal_colour Yellow
_exptl_crystal_density_diffrn 1.201
_exptl_crystal_description Prism
_exptl_crystal_F_000 1232
_exptl_crystal_size_max 0.260
_exptl_crystal_size_mid 0.170
_exptl_crystal_size_min 0.170
_refine_diff_density_max 0.296
_refine_diff_density_min -0.257
_refine_diff_density_rms 0.038
_refine_ls_abs_structure_details
;
 Flack x determined using 2933 quotients [(I+)-(I-)]/[(I+)+(I-)]
 (Parsons, Flack and Wagner, Acta Cryst. B69 (2013) 249-259).
;
_refine_ls_abs_structure_Flack 0.02(2)
_refine_ls_extinction_method none
_refine_ls_goodness_of_fit_ref 1.061
_refine_ls_hydrogen_treatment constr
_refine_ls_matrix_type full
_refine_ls_number_parameters 380
_refine_ls_number_reflns 7236
_refine_ls_number_restraints 0
_refine_ls_restrained_S_all 1.061
_refine_ls_R_factor_all 0.0322
_refine_ls_R_factor_gt 0.0312
_refine_ls_shift/su_max 0.001
_refine_ls_shift/su_mean 0.000
_refine_ls_structure_factor_coef Fsqd
_refine_ls_weighting_details 'w=1/[\s^2^(Fo^2^)+(0.0320P)^2^+1.0480P] where P=(Fo^2^+2Fc^2^)/3'
_refine_ls_weighting_scheme calc
_refine_ls_wR_factor_gt 0.0720
_refine_ls_wR_factor_ref 0.0727
_reflns_Friedel_coverage 0.777
_reflns_Friedel_fraction_full 0.997
_reflns_Friedel_fraction_max 0.996
_reflns_number_gt 7097
_reflns_number_total 7236
_reflns_threshold_expression 'I > 2\s(I)'
_cod_data_source_file c8dt00441b2.cif
_cod_data_source_block compound_S-1
_cod_depositor_comments
;
The following automatic conversions were performed:

'_chemical_melting_point' tag was changed to
'_chemical_temperature_decomposition' since the value had been given
as '179 \%C, decomp.'. The value '179 \%C, decomp.' was changed to
'452.15' - it was converted from degrees Celsius(C) to Kelvins(K).

'_exptl_absorpt_correction_type' value 'Multi-scan' changed to
'multi-scan' according to
/home/data/users/saulius/crontab/automatic-downloads/rss-feeds/RSC/lib/dictionaries/cif_core.dic
dictionary named 'cif_core.dic' version 2.4.2 from 2011-04-26.

Automatic conversion script
Id: cif_fix_values 4973 2017-02-22 13:04:09Z antanas 

 Adding full bibliography for 7045729--7045730.cif.
;
_cod_database_code 7045730
_shelx_shelxl_version_number 2014/7
_shelx_space_group_comment
;
The symmetry employed for this shelxl refinement is uniquely defined
by the following loop, which should always be used as a source of
symmetry information in preference to the above space-group names.
They are only intended as comments.
;
_shelx_estimated_absorpt_t_min 0.959
_shelx_estimated_absorpt_t_max 0.973

loop_
_space_group_symop_operation_xyz
'x, y, z'
'-x+1/2, -y, z+1/2'
'x+1/2, -y+1/2, -z'
'-x, y+1/2, -z+1/2'

loop_
_atom_site_label
_atom_site_type_symbol
_atom_site_fract_x
_atom_site_fract_y
_atom_site_fract_z
_atom_site_U_iso_or_equiv
_atom_site_adp_type
_atom_site_occupancy
_atom_site_site_symmetry_order
_atom_site_calc_flag
_atom_site_refinement_flags_posn
_atom_site_refinement_flags_adp
P2 P 0.82040(5) 0.92718(5) 0.13776(2) 0.01435(11) Uani 1 1 d . .
P1 P 0.98385(5) 0.93404(5) 0.09696(2) 0.01445(11) Uani 1 1 d . .
C24 C 0.59474(19) 1.08276(19) 0.03737(6) 0.0149(4) Uani 1 1 d . .
H24 H 0.5552 1.0544 0.0107 0.018 Uiso 1 1 calc R U
C10 C 1.3145(2) 0.81092(18) 0.17000(6) 0.0149(4) Uani 1 1 d . .
C20 C 1.16752(18) 1.07378(18) 0.20091(6) 0.0127(3) Uani 1 1 d . .
C23 C 0.6392(2) 0.99214(18) 0.06775(6) 0.0134(4) Uani 1 1 d . .
C2 C 1.10883(19) 0.83134(18) 0.12517(6) 0.0129(4) Uani 1 1 d . .
C27 C 0.70162(19) 1.16567(18) 0.11702(6) 0.0137(4) Uani 1 1 d . .
C4 C 1.2169(2) 0.62691(18) 0.13341(7) 0.0164(4) Uani 1 1 d . .
H4 H 1.2204 0.5392 0.1268 0.020 Uiso 1 1 calc R U
C22 C 0.70691(18) 1.03482(17) 0.10614(6) 0.0122(4) Uani 1 1 d . .
C11 C 1.21433(19) 1.02548(18) 0.15963(6) 0.0135(4) Uani 1 1 d . .
C15 C 1.1873(2) 1.20402(18) 0.21057(6) 0.0138(4) Uani 1 1 d . .
C8 C 1.5174(2) 0.7885(2) 0.21456(7) 0.0211(4) Uani 1 1 d . .
H8 H 1.5840 0.8248 0.2333 0.025 Uiso 1 1 calc R U
C3 C 1.1129(2) 0.69794(18) 0.11623(6) 0.0145(4) Uani 1 1 d . .
C18 C 1.0537(2) 1.04731(19) 0.27072(7) 0.0194(4) Uani 1 1 d . .
H18 H 1.0065 0.9951 0.2910 0.023 Uiso 1 1 calc R U
C19 C 1.1003(2) 0.99713(18) 0.23216(7) 0.0155(4) Uani 1 1 d . .
H19 H 1.0874 0.9098 0.2263 0.019 Uiso 1 1 calc R U
C12 C 1.2740(2) 1.10543(19) 0.13000(7) 0.0177(4) Uani 1 1 d . .
H12 H 1.3041 1.0732 0.1026 0.021 Uiso 1 1 calc R U
C35 C 0.4385(2) 1.3841(2) 0.02691(8) 0.0237(5) Uani 1 1 d . .
H35 H 0.4619 1.4289 0.0540 0.036 Uiso 1 1 calc R U
H35A H 0.3643 1.3247 0.0327 0.036 Uiso 1 1 calc R U
H35B H 0.4098 1.4453 0.0047 0.036 Uiso 1 1 calc R U
C1 C 1.2088(2) 0.88626(18) 0.15105(6) 0.0133(4) Uani 1 1 d . .
C5 C 1.3192(2) 0.67950(18) 0.16062(6) 0.0158(4) Uani 1 1 d . .
C36 C 0.6806(2) 1.40674(19) 0.00320(7) 0.0221(4) Uani 1 1 d . .
H36 H 0.7600 1.3629 -0.0089 0.033 Uiso 1 1 calc R U
H36A H 0.7049 1.4455 0.0313 0.033 Uiso 1 1 calc R U
H36B H 0.6510 1.4725 -0.0173 0.033 Uiso 1 1 calc R U
C14 C 1.2501(2) 1.28293(18) 0.17899(7) 0.0169(4) Uani 1 1 d . .
H14 H 1.2635 1.3699 0.1853 0.020 Uiso 1 1 calc R U
C16 C 1.1414(2) 1.25212(19) 0.25124(7) 0.0171(4) Uani 1 1 d . .
H16 H 1.1566 1.3384 0.2583 0.021 Uiso 1 1 calc R U
C21 C 1.0031(2) 0.63524(18) 0.08958(7) 0.0197(4) Uani 1 1 d . .
H21 H 0.9201 0.6284 0.1072 0.030 Uiso 1 1 calc R U
H21A H 1.0332 0.5506 0.0808 0.030 Uiso 1 1 calc R U
H21B H 0.9846 0.6859 0.0634 0.030 Uiso 1 1 calc R U
C6 C 1.4261(2) 0.6058(2) 0.17826(7) 0.0208(4) Uani 1 1 d . .
H6 H 1.4306 0.5182 0.1716 0.025 Uiso 1 1 calc R U
C25 C 0.60596(19) 1.21166(19) 0.04445(6) 0.0147(4) Uani 1 1 d . .
C13 C 1.2914(2) 1.23534(19) 0.13961(7) 0.0200(4) Uani 1 1 d . .
H13 H 1.3321 1.2896 0.1186 0.024 Uiso 1 1 calc R U
C17 C 1.0754(2) 1.1760(2) 0.28055(7) 0.0186(4) Uani 1 1 d . .
H17 H 1.0441 1.2098 0.3075 0.022 Uiso 1 1 calc R U
C26 C 0.6527(2) 1.24948(18) 0.08554(6) 0.0163(4) Uani 1 1 d . .
H26 H 0.6512 1.3370 0.0924 0.020 Uiso 1 1 calc R U
C30 C 0.7487(2) 1.22329(19) 0.16119(7) 0.0201(4) Uani 1 1 d . .
C31 C 0.6202(2) 0.75839(19) 0.09384(7) 0.0200(4) Uani 1 1 d . .
H31 H 0.7168 0.7442 0.0999 0.030 Uiso 1 1 calc R U
H31A H 0.5773 0.6782 0.0857 0.030 Uiso 1 1 calc R U
H31B H 0.5758 0.7924 0.1200 0.030 Uiso 1 1 calc R U
C32 C 0.6953(2) 0.8101(2) 0.01760(7) 0.0215(4) Uani 1 1 d . .
H32 H 0.6696 0.7242 0.0089 0.032 Uiso 1 1 calc R U
H32A H 0.7909 0.8110 0.0266 0.032 Uiso 1 1 calc R U
H32B H 0.6826 0.8676 -0.0072 0.032 Uiso 1 1 calc R U
C9 C 1.4168(2) 0.86313(19) 0.19741(7) 0.0180(4) Uani 1 1 d . .
H9 H 1.4154 0.9509 0.2039 0.022 Uiso 1 1 calc R U
C28 C 0.6056(2) 0.85298(18) 0.05601(6) 0.0153(4) Uani 1 1 d . .
C34 C 0.5304(2) 1.2513(2) -0.03437(7) 0.0216(4) Uani 1 1 d . .
H34 H 0.4536 1.1930 -0.0311 0.032 Uiso 1 1 calc R U
H34A H 0.6098 1.2048 -0.0452 0.032 Uiso 1 1 calc R U
H34B H 0.5064 1.3178 -0.0553 0.032 Uiso 1 1 calc R U
C29 C 0.5639(2) 1.31100(19) 0.01024(7) 0.0178(4) Uani 1 1 d . .
C37 C 0.6690(2) 1.3444(2) 0.17188(7) 0.0257(5) Uani 1 1 d . .
H37 H 0.6928 1.4105 0.1508 0.039 Uiso 1 1 calc R U
H37A H 0.6921 1.3728 0.2015 0.039 Uiso 1 1 calc R U
H37B H 0.5712 1.3272 0.1702 0.039 Uiso 1 1 calc R U
C7 C 1.5233(2) 0.6584(2) 0.20473(7) 0.0226(4) Uani 1 1 d . .
H7 H 1.5941 0.6075 0.2164 0.027 Uiso 1 1 calc R U
C33 C 0.4540(2) 0.8452(2) 0.04260(7) 0.0204(4) Uani 1 1 d . .
H33 H 0.4311 0.7577 0.0352 0.031 Uiso 1 1 calc R U
H33A H 0.4381 0.8995 0.0171 0.031 Uiso 1 1 calc R U
H33B H 0.3971 0.8735 0.0670 0.031 Uiso 1 1 calc R U
C39 C 0.8989(3) 1.2595(3) 0.15749(10) 0.0412(7) Uani 1 1 d . .
H39 H 0.9524 1.1844 0.1501 0.062 Uiso 1 1 calc R U
H39A H 0.9303 1.2938 0.1855 0.062 Uiso 1 1 calc R U
H39B H 0.9100 1.3233 0.1345 0.062 Uiso 1 1 calc R U
C38 C 0.7279(4) 1.1358(3) 0.20021(8) 0.0536(10) Uani 1 1 d . .
H38 H 0.7410 1.1834 0.2274 0.080 Uiso 1 1 calc R U
H38A H 0.7938 1.0665 0.1989 0.080 Uiso 1 1 calc R U
H38B H 0.6355 1.1013 0.1995 0.080 Uiso 1 1 calc R U

loop_
_atom_site_aniso_label
_atom_site_aniso_U_11
_atom_site_aniso_U_22
_atom_site_aniso_U_33
_atom_site_aniso_U_23
_atom_site_aniso_U_13
_atom_site_aniso_U_12
P2 0.0147(2) 0.0157(2) 0.0127(2) 0.00195(19) 0.00020(18) 0.0039(2)
P1 0.0129(2) 0.0153(2) 0.0151(2) 0.00362(19) -0.00039(18) 0.00159(19)
C24 0.0143(9) 0.0169(9) 0.0135(8) 0.0000(7) -0.0021(7) -0.0009(8)
C10 0.0136(9) 0.0160(9) 0.0151(9) 0.0016(7) 0.0025(7) 0.0013(8)
C20 0.0104(8) 0.0139(8) 0.0140(8) 0.0018(7) -0.0030(7) 0.0022(8)
C23 0.0116(9) 0.0140(9) 0.0147(9) 0.0004(7) 0.0008(7) 0.0003(7)
C2 0.0118(9) 0.0141(9) 0.0129(8) 0.0013(7) 0.0020(7) 0.0023(7)
C27 0.0107(9) 0.0162(9) 0.0143(8) -0.0011(7) -0.0009(7) 0.0005(7)
C4 0.0173(10) 0.0120(8) 0.0200(9) 0.0007(7) 0.0040(8) 0.0010(7)
C22 0.0100(9) 0.0140(8) 0.0126(8) 0.0020(7) 0.0002(7) 0.0019(7)
C11 0.0111(9) 0.0131(8) 0.0164(9) 0.0001(7) -0.0014(7) 0.0016(7)
C15 0.0097(8) 0.0148(9) 0.0168(9) 0.0003(7) -0.0037(7) 0.0011(7)
C8 0.0165(10) 0.0250(10) 0.0217(10) 0.0023(8) -0.0042(8) 0.0011(9)
C3 0.0143(9) 0.0148(9) 0.0144(9) -0.0011(7) 0.0018(7) -0.0004(7)
C18 0.0215(10) 0.0195(10) 0.0174(9) 0.0036(8) 0.0032(8) 0.0001(8)
C19 0.0144(10) 0.0121(9) 0.0199(9) 0.0007(7) -0.0006(8) 0.0001(7)
C12 0.0172(10) 0.0193(10) 0.0167(9) 0.0007(7) 0.0011(8) 0.0007(8)
C35 0.0215(11) 0.0226(10) 0.0271(11) 0.0056(9) -0.0034(9) 0.0053(9)
C1 0.0125(9) 0.0138(8) 0.0137(9) 0.0008(7) 0.0028(7) 0.0015(7)
C5 0.0120(9) 0.0162(9) 0.0190(9) 0.0029(7) 0.0035(8) 0.0017(8)
C36 0.0224(10) 0.0183(10) 0.0258(10) 0.0070(8) -0.0047(9) -0.0023(9)
C14 0.0155(10) 0.0097(8) 0.0255(10) 0.0010(8) -0.0023(8) -0.0017(7)
C16 0.0143(10) 0.0155(9) 0.0216(10) -0.0036(8) -0.0046(8) 0.0011(8)
C21 0.0198(10) 0.0158(9) 0.0236(10) -0.0042(8) -0.0034(8) 0.0010(8)
C6 0.0180(10) 0.0159(9) 0.0285(11) 0.0064(8) 0.0018(9) 0.0029(8)
C25 0.0106(9) 0.0168(9) 0.0166(9) 0.0031(7) -0.0009(7) 0.0005(7)
C13 0.0196(10) 0.0188(9) 0.0218(10) 0.0059(8) 0.0013(8) -0.0038(8)
C17 0.0179(10) 0.0224(10) 0.0155(9) -0.0038(8) -0.0001(8) 0.0027(8)
C26 0.0164(10) 0.0118(8) 0.0207(9) -0.0013(7) -0.0015(8) 0.0002(7)
C30 0.0247(11) 0.0170(10) 0.0187(10) -0.0051(8) -0.0070(8) 0.0061(9)
C31 0.0214(10) 0.0145(9) 0.0240(10) 0.0022(8) -0.0024(8) -0.0022(8)
C32 0.0239(11) 0.0198(10) 0.0208(10) -0.0051(8) 0.0019(8) 0.0018(9)
C9 0.0157(10) 0.0182(10) 0.0202(10) -0.0005(8) -0.0013(8) 0.0018(8)
C28 0.0156(10) 0.0142(9) 0.0160(9) -0.0013(7) -0.0008(8) -0.0010(8)
C34 0.0234(11) 0.0222(10) 0.0192(10) 0.0065(8) -0.0048(8) -0.0027(9)
C29 0.0165(10) 0.0170(9) 0.0198(10) 0.0056(8) -0.0044(8) 0.0003(8)
C37 0.0249(11) 0.0274(11) 0.0249(10) -0.0119(9) -0.0067(9) 0.0097(10)
C7 0.0161(10) 0.0229(10) 0.0288(11) 0.0091(9) -0.0021(9) 0.0041(8)
C33 0.0175(10) 0.0179(10) 0.0258(10) -0.0020(8) -0.0032(8) -0.0013(8)
C39 0.0213(12) 0.0427(15) 0.0597(17) -0.0339(14) -0.0176(12) 0.0110(11)
C38 0.120(3) 0.0259(13) 0.0151(11) -0.0032(10) -0.0038(15) 0.0020(16)

loop_
_atom_type_symbol
_atom_type_description
_atom_type_scat_dispersion_real
_atom_type_scat_dispersion_imag
_atom_type_scat_source
C C 0.0033 0.0016 'International Tables Vol C Tables 4.2.6.8 and 6.1.1.4'
H H 0.0000 0.0000 'International Tables Vol C Tables 4.2.6.8 and 6.1.1.4'
P P 0.1023 0.0942 'International Tables Vol C Tables 4.2.6.8 and 6.1.1.4'

loop_
_geom_angle_atom_site_label_1
_geom_angle_atom_site_label_2
_geom_angle_atom_site_label_3
_geom_angle
C22 P2 P1 97.72(6)
C2 P1 P2 102.64(6)
C25 C24 C23 122.99(18)
C9 C10 C5 118.49(18)
C9 C10 C1 122.38(18)
C5 C10 C1 119.12(18)
C19 C20 C15 118.62(17)
C19 C20 C11 122.50(18)
C15 C20 C11 118.88(17)
C24 C23 C22 118.27(17)
C24 C23 C28 115.42(16)
C22 C23 C28 126.29(16)
C1 C2 C3 119.94(17)
C1 C2 P1 119.25(15)
C3 C2 P1 120.39(14)
C26 C27 C22 118.05(17)
C26 C27 C30 116.91(17)
C22 C27 C30 125.03(17)
C3 C4 C5 122.48(18)
C23 C22 C27 118.94(16)
C23 C22 P2 120.88(14)
C27 C22 P2 119.67(14)
C12 C11 C20 119.80(18)
C12 C11 C1 120.50(18)
C20 C11 C1 119.48(17)
C16 C15 C14 121.59(18)
C16 C15 C20 119.10(17)
C14 C15 C20 119.29(17)
C9 C8 C7 120.7(2)
C4 C3 C2 119.03(18)
C4 C3 C21 119.94(17)
C2 C3 C21 121.01(17)
C19 C18 C17 120.41(19)
C18 C19 C20 120.87(18)
C11 C12 C13 120.95(19)
C2 C1 C10 120.72(18)
C2 C1 C11 122.49(17)
C10 C1 C11 116.77(17)
C6 C5 C4 122.26(18)
C6 C5 C10 119.09(19)
C4 C5 C10 118.65(18)
C13 C14 C15 120.77(18)
C17 C16 C15 120.87(19)
C7 C6 C5 121.30(19)
C24 C25 C26 116.68(17)
C24 C25 C29 123.06(18)
C26 C25 C29 120.20(17)
C14 C13 C12 120.29(19)
C16 C17 C18 120.09(19)
C27 C26 C25 123.48(18)
C38 C30 C39 109.8(2)
C38 C30 C37 105.8(2)
C39 C30 C37 107.41(19)
C38 C30 C27 113.67(19)
C39 C30 C27 108.79(19)
C37 C30 C27 111.13(17)
C8 C9 C10 120.84(19)
C31 C28 C32 109.16(17)
C31 C28 C33 104.71(16)
C32 C28 C33 109.59(17)
C31 C28 C23 115.17(16)
C32 C28 C23 109.57(16)
C33 C28 C23 108.46(16)
C34 C29 C25 112.21(17)
C34 C29 C35 109.09(17)
C25 C29 C35 109.50(17)
C34 C29 C36 107.78(17)
C25 C29 C36 110.03(16)
C35 C29 C36 108.12(17)
C6 C7 C8 119.57(19)

loop_
_geom_bond_atom_site_label_1
_geom_bond_atom_site_label_2
_geom_bond_distance
P2 C22 1.8643(19)
P2 P1 2.0351(7)
P1 C2 1.853(2)
C24 C25 1.386(3)
C24 C23 1.404(3)
C10 C9 1.420(3)
C10 C5 1.421(3)
C10 C1 1.433(3)
C20 C19 1.416(3)
C20 C15 1.423(3)
C20 C11 1.436(3)
C23 C22 1.422(3)
C23 C28 1.551(3)
C2 C1 1.389(3)
C2 C3 1.438(3)
C27 C26 1.394(3)
C27 C22 1.425(3)
C27 C30 1.551(3)
C4 C3 1.374(3)
C4 C5 1.419(3)
C11 C12 1.371(3)
C11 C1 1.497(3)
C15 C16 1.416(3)
C15 C14 1.417(3)
C8 C9 1.370(3)
C8 C7 1.411(3)
C3 C21 1.506(3)
C18 C19 1.370(3)
C18 C17 1.410(3)
C12 C13 1.416(3)
C35 C29 1.542(3)
C5 C6 1.416(3)
C36 C29 1.546(3)
C14 C13 1.365(3)
C16 C17 1.368(3)
C6 C7 1.369(3)
C25 C26 1.395(3)
C25 C29 1.538(3)
C30 C38 1.522(3)
C30 C39 1.530(3)
C30 C37 1.538(3)
C31 C28 1.535(3)
C32 C28 1.536(3)
C28 C33 1.549(3)
C34 C29 1.538(3)

loop_
_geom_torsion_atom_site_label_1
_geom_torsion_atom_site_label_2
_geom_torsion_atom_site_label_3
_geom_torsion_atom_site_label_4
_geom_torsion
C25 C24 C23 C22 -4.3(3)
C25 C24 C23 C28 174.40(18)
P2 P1 C2 C1 -98.03(15)
P2 P1 C2 C3 89.47(15)
C24 C23 C22 C27 13.3(3)
C28 C23 C22 C27 -165.28(18)
C24 C23 C22 P2 -158.42(15)
C28 C23 C22 P2 23.0(3)
C26 C27 C22 C23 -11.9(3)
C30 C27 C22 C23 169.21(18)
C26 C27 C22 P2 159.85(15)
C30 C27 C22 P2 -19.0(3)
P1 P2 C22 C23 76.94(15)
P1 P2 C22 C27 -94.69(15)
C19 C20 C11 C12 177.47(19)
C15 C20 C11 C12 -1.5(3)
C19 C20 C11 C1 -8.0(3)
C15 C20 C11 C1 173.04(17)
C19 C20 C15 C16 1.0(3)
C11 C20 C15 C16 -179.96(17)
C19 C20 C15 C14 -177.79(18)
C11 C20 C15 C14 1.2(3)
C5 C4 C3 C2 1.6(3)
C5 C4 C3 C21 -176.68(18)
C1 C2 C3 C4 -0.4(3)
P1 C2 C3 C4 172.05(15)
C1 C2 C3 C21 177.85(18)
P1 C2 C3 C21 -9.7(3)
C17 C18 C19 C20 -1.8(3)
C15 C20 C19 C18 0.8(3)
C11 C20 C19 C18 -178.19(18)
C20 C11 C12 C13 0.5(3)
C1 C11 C12 C13 -173.93(18)
C3 C2 C1 C10 -1.6(3)
P1 C2 C1 C10 -174.14(14)
C3 C2 C1 C11 176.76(18)
P1 C2 C1 C11 4.2(3)
C9 C10 C1 C2 -178.60(18)
C5 C10 C1 C2 2.4(3)
C9 C10 C1 C11 3.0(3)
C5 C10 C1 C11 -176.02(17)
C12 C11 C1 C2 -83.2(3)
C20 C11 C1 C2 102.4(2)
C12 C11 C1 C10 95.3(2)
C20 C11 C1 C10 -79.2(2)
C3 C4 C5 C6 179.95(19)
C3 C4 C5 C10 -0.8(3)
C9 C10 C5 C6 -1.0(3)
C1 C10 C5 C6 178.06(18)
C9 C10 C5 C4 179.73(18)
C1 C10 C5 C4 -1.3(3)
C16 C15 C14 C13 -178.78(19)
C20 C15 C14 C13 0.0(3)
C14 C15 C16 C17 176.95(19)
C20 C15 C16 C17 -1.8(3)
C4 C5 C6 C7 -179.5(2)
C10 C5 C6 C7 1.2(3)
C23 C24 C25 C26 -5.8(3)
C23 C24 C25 C29 176.83(18)
C15 C14 C13 C12 -1.0(3)
C11 C12 C13 C14 0.7(3)
C15 C16 C17 C18 0.8(3)
C19 C18 C17 C16 1.0(3)
C22 C27 C26 C25 1.5(3)
C30 C27 C26 C25 -179.51(19)
C24 C25 C26 C27 7.3(3)
C29 C25 C26 C27 -175.30(18)
C26 C27 C30 C38 148.8(2)
C22 C27 C30 C38 -32.3(3)
C26 C27 C30 C39 -88.4(2)
C22 C27 C30 C39 90.4(2)
C26 C27 C30 C37 29.6(3)
C22 C27 C30 C37 -151.5(2)
C7 C8 C9 C10 1.2(3)
C5 C10 C9 C8 -0.2(3)
C1 C10 C9 C8 -179.18(19)
C24 C23 C28 C31 -164.82(17)
C22 C23 C28 C31 13.8(3)
C24 C23 C28 C32 71.7(2)
C22 C23 C28 C32 -109.7(2)
C24 C23 C28 C33 -47.9(2)
C22 C23 C28 C33 130.7(2)
C24 C25 C29 C34 -9.0(3)
C26 C25 C29 C34 173.75(19)
C24 C25 C29 C35 112.3(2)
C26 C25 C29 C35 -65.0(2)
C24 C25 C29 C36 -129.0(2)
C26 C25 C29 C36 53.7(3)
C5 C6 C7 C8 -0.3(3)
C9 C8 C7 C6 -0.9(3)
